data_2004437
loop_
_publ_author_name
'De Simone, C. A.'
'Goulart, M. O. F.'
'Pereira, M. A.'
'Zukerman-Schpector, J.'

_publ_section_title
;Emmotin 2:
 (2<i>R</i>,3<i>S</i>)-2,6-Dihydroxy-3-(1-hydroxy-1-methylethyl)-8-methyl-1,2,3,4-tetrahydronaphthalene-5-carbaldehyde
;
_journal_issue 1
_journal_name_full 'Acta Crystallographica Section C'
_journal_page_first 117
_journal_page_last 118
_journal_paper_doi 10.1107/S0108270195010158
_journal_volume 52
_journal_year 1996
_chemical_formula_moiety 'C15 H20 O4'
_chemical_formula_sum 'C15 H20 O4'
_chemical_formula_weight 264.32
_space_group_IT_number 19
_symmetry_cell_setting orthorhombic
_symmetry_space_group_name_Hall 'P 2ac 2ab'
_symmetry_space_group_name_H-M 'P 21 21 21'
_atom_type_scat_source 'SHELX76 (Sheldrick, 1976)'
_cell_angle_alpha 90
_cell_angle_beta 90
_cell_angle_gamma 90
_cell_formula_units_Z 4
_cell_length_a 9.851(1)
_cell_length_b 10.563(2)
_cell_length_c 12.933(3)
_cell_measurement_reflns_used 25
_cell_measurement_temperature 292
_cell_measurement_theta_max 15
_cell_measurement_theta_min 9
_cell_volume 1345.8(4)
_diffrn_measurement_device 'Enraf-Nonius CAD4'
_diffrn_measurement_method \w/2\q
_diffrn_radiation_type MoK\a
_diffrn_radiation_wavelength 0.71073
_diffrn_reflns_av_R_equivalents 0.012
_diffrn_reflns_limit_h_max 11
_diffrn_reflns_limit_h_min -1
_diffrn_reflns_limit_k_max 12
_diffrn_reflns_limit_k_min 0
_diffrn_reflns_limit_l_max 15
_diffrn_reflns_limit_l_min 0
_diffrn_reflns_number 1468
_diffrn_reflns_theta_max 25
_diffrn_standards_decay_% +-0.7
_diffrn_standards_interval_time 60
_diffrn_standards_number 2
_exptl_absorpt_coefficient_mu 0.09
_exptl_absorpt_correction_type none
_exptl_crystal_colour colourless
_exptl_crystal_density_diffrn 1.305
_exptl_crystal_description irregular
_exptl_crystal_size_max 0.37
_exptl_crystal_size_mid 0.20
_exptl_crystal_size_min 0.20
_refine_diff_density_max 0.21
_refine_diff_density_min -0.20
_refine_ls_extinction_method none
_refine_ls_goodness_of_fit_obs 1.41
_refine_ls_number_parameters 173
_refine_ls_number_reflns 978
_refine_ls_R_factor_obs 0.0452
_refine_ls_shift/esd_max 0.002
_refine_ls_structure_factor_coef F
_refine_ls_weighting_details 'w = 1/[\s^2^(|Fo|)+0.0005|Fo|^2^]'
_refine_ls_weighting_scheme calc
_refine_ls_wR_factor_obs 0.0493
_reflns_number_observed 978
_reflns_number_total 1378
_reflns_observed_criterion >3\s(I)
_cod_data_source_file sz1016.cif
_cod_data_source_block sz1016a
_cod_depositor_comments
;
  Adding '_atom_site_type_symbol' tag to prevent confusion of
  'H' and 'Ho' atoms.

  Andrius Merkys
  2013-11-18

The following automatic conversions were performed:

'_refine_ls_weighting_scheme' value '1/[\s^2^(|Fo|)+0.0005|Fo|^2^]'
was changed to 'calc'. New tag '_refine_ls_weighting_details' was
created. The value of the new tag was set to 'w =
1/[\s^2^(|Fo|)+0.0005|Fo|^2^]'.

Automatic conversion script
Id: cif_fix_values 3143 2015-03-26 13:38:13Z robertas 
;
_cod_original_cell_volume 1345.6(3)
_cod_database_code 2004437

loop_
_symmetry_equiv_pos_as_xyz
x,y,z
1/2-x,-y,1/2+z
-x,1/2+y,1/2-z
1/2+x,1/2-y,-z

loop_
_atom_site_type_symbol
_atom_site_label
_atom_site_fract_x
_atom_site_fract_y
_atom_site_fract_z
_atom_site_B_iso_or_equiv
O O(1) .2365(3) .2387(3) .4128(3) 3.6(1)
O O(2) .4921(3) -.2801(3) .1671(3) 4.5(1)
O O(3) .2149(4) .0306(3) .5369(2) 3.9(1)
O O(4) .3908(4) -.4690(3) .2621(3) 4.8(1)
C C(1) .3188(4) -.2545(4) .2904(3) 2.7(1)
C C(2) .3124(5) -.3851(4) .3138(4) 3.6(2)
C C(3) .2265(6) -.4297(4) .3887(4) 3.6(2)
C C(4) .1460(5) -.3487(4) .4441(4) 3.0(1)
C C(5) .1508(5) -.2161(4) .4238(3) 2.9(1)
C C(6) .2333(4) -.1711(4) .3473(3) 2.5(1)
C C(7) .2362(5) -.0304(4) .3201(3) 2.9(1)
C C(8) .1170(5) .0439(4) .3644(3) 2.9(1)
C C(9) .0943(5) .0090(4) .4773(3) 3.0(1)
C C(10) .0610(5) -.1289(4) .4872(4) 3.5(2)
C C(11) .1311(5) .1898(4) .3469(3) 3.2(1)
C C(12) .1650(6) .2198(4) .2341(4) 4.4(2)
C C(13) .0012(5) .2576(5) .3780(4) 4.2(2)
C C(14) .4142(5) -.2093(4) .2159(4) 3.3(1)
C C(15) .0533(6) -.4013(5) .5238(4) 4.6(2)
H HC3 .2336 -.5250 .4117 ?
H HC7 .2488 -.0162 .2391 ?
H HC7' .3341 .0098 .3518 ?
H HC8 .0232 .0206 .3230 ?
H HC9 .0066 .0558 .5119 ?
H HC10 .0480 -.1611 .5545 ?
H HC10' -.0465 -.1377 .4577 ?
H HC12 .0919 .1677 .1763 ?
H HC12' .1822 .3225 .2169 ?
H HC12'' .2598 .1770 .2135 ?
H HC13 -.0021 .2541 .4593 ?
H HC13' .0362 .3572 .3776 ?
H HC13'' -.0839 .2232 .3259 ?
H HC14 .4267 -.0990 .2126 ?
H HC15 .0631 -.3732 .5977 ?
H HC15' .0644 -.5023 .5312 ?
H HC15'' -.0384 -.3656 .5108 ?
H HO1 .3343 .2219 .3796 ?
H HO3 .2388 .1209 .5181 ?
H HO4 .4720 -.4211 .2330 ?

loop_
_geom_angle_atom_site_label_1
_geom_angle_atom_site_label_2
_geom_angle_atom_site_label_3
_geom_angle
_geom_angle_publ_flag
C(2) C(1) C(6) 117.8(4) yes
C(2) C(1) C(14) 120.3(4) yes
C(6) C(1) C(14) 121.9(4) yes
O(4) C(2) C(1) 120.3(4) yes
O(4) C(2) C(3) 118.4(4) yes
C(1) C(2) C(3) 121.2(4) yes
C(2) C(3) C(4) 120.6(4) yes
C(3) C(4) C(5) 120.2(4) yes
C(3) C(4) C(15) 118.8(4) yes
C(5) C(4) C(15) 120.9(4) yes
C(4) C(5) C(6) 119.6(4) yes
C(4) C(5) C(10) 118.8(4) yes
C(6) C(5) C(10) 121.6(4) yes
C(1) C(6) C(5) 120.6(4) yes
C(1) C(6) C(7) 118.2(4) yes
C(5) C(6) C(7) 121.2(4) yes
C(6) C(7) C(8) 113.5(3) yes
C(7) C(8) C(9) 110.5(4) yes
C(7) C(8) C(11) 112.7(4) yes
C(9) C(8) C(11) 112.8(4) yes
O(3) C(9) C(8) 111.0(3) yes
O(3) C(9) C(10) 106.8(4) yes
C(8) C(9) C(10) 110.2(4) yes
C(5) C(10) C(9) 114.8(4) yes
O(1) C(11) C(8) 109.4(4) yes
O(1) C(11) C(12) 109.5(4) yes
O(1) C(11) C(13) 106.2(4) yes
C(8) C(11) C(12) 111.2(4) yes
C(8) C(11) C(13) 110.6(4) yes
C(12) C(11) C(13) 109.8(4) yes
O(2) C(14) C(1) 122.9(4) yes

loop_
_geom_bond_atom_site_label_1
_geom_bond_atom_site_label_2
_geom_bond_distance
_geom_bond_publ_flag
O(1) C(11) 1.443(6) yes
O(3) C(9) 1.436(6) yes
C(1) C(2) 1.414(6) yes
C(1) C(14) 1.433(6) yes
C(3) C(4) 1.368(7) yes
C(4) C(15) 1.485(7) yes
C(5) C(10) 1.513(7) yes
C(7) C(8) 1.522(6) yes
C(8) C(11) 1.567(6) yes
C(11) C(12) 1.522(7) yes
O(2) C(14) 1.247(6) yes
O(4) C(2) 1.354(6) yes
C(1) C(6) 1.424(6) yes
C(2) C(3) 1.366(7) yes
C(4) C(5) 1.422(6) yes
C(5) C(6) 1.369(6) yes
C(6) C(7) 1.527(6) yes
C(8) C(9) 1.520(6) yes
C(9) C(10) 1.503(6) yes
C(11) C(13) 1.519(7) yes
